data_7121376
loop_
_publ_author_name
'Yao, Qian'
'Yu, Han'
'Zhang, Hang'
'Dong, Shunxi'
'Chang, Fenzhen'
'Lin, Lili'
'Liu, Xiaohua'
'Feng, Xiaoming'

_publ_section_title
;
 Lewis acid catalyzed asymmetric [4+2] cycloaddition of cyclobutenones to
 synthesize \a,\b-unsaturated \d-lactones.
;
_journal_issue 27
_journal_name_full 'Chemical communications (Cambridge, England)'
_journal_page_first 3375
_journal_page_last 3378
_journal_paper_doi 10.1039/C8CC01040D
_journal_volume 54
_journal_year 2018
_chemical_absolute_configuration ad
_chemical_formula_moiety 'C22 H19 Cl O4'
_chemical_formula_sum 'C22 H19 Cl O4'
_chemical_formula_weight 382.82
_space_group_crystal_system orthorhombic
_space_group_IT_number 19
_space_group_name_Hall 'P 2ac 2ab'
_space_group_name_H-M_alt 'P 21 21 21'
_symmetry_space_group_name_Hall 'P 2ac 2ab'
_symmetry_space_group_name_H-M 'P 21 21 21'
_atom_sites_solution_hydrogens geom
_atom_sites_solution_primary direct
_audit_creation_date 2017-04-26
_audit_creation_method
;
Olex2 1.2
(compiled 2017.03.28 svn.r3405 for OlexSys, GUI svn.r5335)
;
_audit_update_record
;
2017-07-21 deposited with the CCDC.
2018-03-08 downloaded from the CCDC.
;
_cell_angle_alpha 90
_cell_angle_beta 90
_cell_angle_gamma 90
_cell_formula_units_Z 4
_cell_length_a 7.31147(16)
_cell_length_b 13.7958(4)
_cell_length_c 19.1823(5)
_cell_measurement_reflns_used 3746
_cell_measurement_temperature 295.0(7)
_cell_measurement_theta_max 72.0470
_cell_measurement_theta_min 6.8190
_cell_volume 1934.87(9)
_computing_cell_refinement
;
CrysAlisPro, Agilent Technologies,
Version 1.171.37.35 (release 13-08-2014 CrysAlis171 .NET)
(compiled Aug 13 2014,18:06:01)
;
_computing_data_collection
;
CrysAlisPro, Agilent Technologies,
Version 1.171.37.35 (release 13-08-2014 CrysAlis171 .NET)
(compiled Aug 13 2014,18:06:01)
;
_computing_data_reduction
;
CrysAlisPro, Agilent Technologies,
Version 1.171.37.35 (release 13-08-2014 CrysAlis171 .NET)
(compiled Aug 13 2014,18:06:01)
;
_computing_molecular_graphics 'Olex2 (Dolomanov et al., 2009)'
_computing_publication_material 'Olex2 (Dolomanov et al., 2009)'
_computing_structure_refinement 'ShelXL (Sheldrick, 2015)'
_computing_structure_solution 'ShelXT (Sheldrick, 2015)'
_diffrn_ambient_environment air
_diffrn_ambient_temperature 295.0(7)
_diffrn_detector 'CCD plate'
_diffrn_detector_area_resol_mean 15.9595
_diffrn_detector_type EosS2
_diffrn_measured_fraction_theta_full 1.000
_diffrn_measured_fraction_theta_max 0.992
_diffrn_measurement_details
;
#__ type_ start__ end____ width___ exp.time_
  1 omega    1.00   75.00   1.0000    2.5000
omega____ theta____ kappa____ phi______ frames
    -       36.2921  -99.0000 -120.0000 74

#__ type_ start__ end____ width___ exp.time_
  2 omega   17.00  105.00   1.0000    2.5000
omega____ theta____ kappa____ phi______ frames
    -       36.2921   38.0000  -30.0000 88

#__ type_ start__ end____ width___ exp.time_
  3 omega  -31.00   63.00   1.0000    2.5000
omega____ theta____ kappa____ phi______ frames
    -       36.2921  -77.0000  120.0000 94

#__ type_ start__ end____ width___ exp.time_
  4 omega  -31.00   63.00   1.0000    2.5000
omega____ theta____ kappa____ phi______ frames
    -       36.2921  -77.0000   30.0000 94

#__ type_ start__ end____ width___ exp.time_
  5 omega  -35.00   66.00   1.0000    2.5000
omega____ theta____ kappa____ phi______ frames
    -       36.2921  -19.0000  150.0000 101

#__ type_ start__ end____ width___ exp.time_
  6 omega  100.00  178.00   1.0000   12.0000
omega____ theta____ kappa____ phi______ frames
    -      108.0000  111.0000  -60.0000 78

#__ type_ start__ end____ width___ exp.time_
  7 omega   38.00   91.00   1.0000   12.0000
omega____ theta____ kappa____ phi______ frames
    -      108.0000  -30.0000    0.0000 53

#__ type_ start__ end____ width___ exp.time_
  8 omega   38.00   91.00   1.0000   12.0000
omega____ theta____ kappa____ phi______ frames
    -      108.0000  -30.0000 -120.0000 53

#__ type_ start__ end____ width___ exp.time_
  9 omega   39.00  109.00   1.0000   12.0000
omega____ theta____ kappa____ phi______ frames
    -      108.0000  -94.0000  150.0000 70

#__ type_ start__ end____ width___ exp.time_
 10 omega   91.00  176.00   1.0000   12.0000
omega____ theta____ kappa____ phi______ frames
    -      108.0000   45.0000  -30.0000 85

#__ type_ start__ end____ width___ exp.time_
 11 omega   91.00  176.00   1.0000   12.0000
omega____ theta____ kappa____ phi______ frames
    -      108.0000   45.0000 -120.0000 85

#__ type_ start__ end____ width___ exp.time_
 12 omega   39.00  109.00   1.0000   12.0000
omega____ theta____ kappa____ phi______ frames
    -      108.0000  -94.0000 -120.0000 70

#__ type_ start__ end____ width___ exp.time_
 13 omega   38.00  116.00   1.0000   12.0000
omega____ theta____ kappa____ phi______ frames
    -      108.0000 -111.0000   90.0000 78

#__ type_ start__ end____ width___ exp.time_
 14 omega   38.00   91.00   1.0000   12.0000
omega____ theta____ kappa____ phi______ frames
    -      108.0000  -30.0000  120.0000 53

#__ type_ start__ end____ width___ exp.time_
 15 omega   90.00  165.00   1.0000   12.0000
omega____ theta____ kappa____ phi______ frames
    -      108.0000   61.0000  -90.0000 75
;
_diffrn_measurement_device 'four-circle diffractometer'
_diffrn_measurement_device_type 'New Gemini, Dual, Cu at zero, EosS2'
_diffrn_measurement_method '\w scans'
_diffrn_orient_matrix_UB_11 0.0348812000
_diffrn_orient_matrix_UB_12 -0.1017589000
_diffrn_orient_matrix_UB_13 0.0303321000
_diffrn_orient_matrix_UB_21 -0.0634452000
_diffrn_orient_matrix_UB_22 0.0354853000
_diffrn_orient_matrix_UB_23 0.0722220000
_diffrn_orient_matrix_UB_31 -0.1977277000
_diffrn_orient_matrix_UB_32 -0.0294004000
_diffrn_orient_matrix_UB_33 -0.0178320000
_diffrn_radiation_monochromator graphite
_diffrn_radiation_probe x-ray
_diffrn_radiation_type CuK\a
_diffrn_radiation_wavelength 1.54184
_diffrn_reflns_av_R_equivalents 0.0376
_diffrn_reflns_av_unetI/netI 0.0331
_diffrn_reflns_Laue_measured_fraction_full 1.000
_diffrn_reflns_Laue_measured_fraction_max 0.992
_diffrn_reflns_limit_h_max 5
_diffrn_reflns_limit_h_min -9
_diffrn_reflns_limit_k_max 17
_diffrn_reflns_limit_k_min -16
_diffrn_reflns_limit_l_max 23
_diffrn_reflns_limit_l_min -22
_diffrn_reflns_number 10758
_diffrn_reflns_point_group_measured_fraction_full 0.996
_diffrn_reflns_point_group_measured_fraction_max 0.978
_diffrn_reflns_theta_full 67.684
_diffrn_reflns_theta_max 72.532
_diffrn_reflns_theta_min 4.610
_diffrn_source 'Enhance (Cu) X-ray Source'
_exptl_absorpt_coefficient_mu 1.953
_exptl_absorpt_correction_T_max 1.00000
_exptl_absorpt_correction_T_min 0.68593
_exptl_absorpt_correction_type multi-scan
_exptl_absorpt_process_details
;
CrysAlisPro, Agilent Technologies,
Version 1.171.37.35 (release 13-08-2014 CrysAlis171 .NET)
(compiled Aug 13 2014,18:06:01)
Empirical absorption correction using spherical harmonics,
 implemented in SCALE3 ABSPACK scaling algorithm.
;
_exptl_crystal_colour 'clear light colourless'
_exptl_crystal_colour_lustre clear
_exptl_crystal_colour_modifier light
_exptl_crystal_colour_primary colourless
_exptl_crystal_density_diffrn 1.314
_exptl_crystal_description needle
_exptl_crystal_F_000 800
_exptl_crystal_size_max 0.65
_exptl_crystal_size_mid 0.4
_exptl_crystal_size_min 0.25
_refine_diff_density_max 0.376
_refine_diff_density_min -0.343
_refine_diff_density_rms 0.080
_refine_ls_abs_structure_details
;
 Flack x determined using 1313 quotients [(I+)-(I-)]/[(I+)+(I-)]
 (Parsons, Flack and Wagner, Acta Cryst. B69 (2013) 249-259).
;
_refine_ls_abs_structure_Flack -0.008(11)
_refine_ls_extinction_method none
_refine_ls_goodness_of_fit_ref 1.055
_refine_ls_hydrogen_treatment constr
_refine_ls_matrix_type full
_refine_ls_number_parameters 246
_refine_ls_number_reflns 3748
_refine_ls_number_restraints 0
_refine_ls_restrained_S_all 1.055
_refine_ls_R_factor_all 0.0625
_refine_ls_R_factor_gt 0.0587
_refine_ls_shift/su_max 0.000
_refine_ls_shift/su_mean 0.000
_refine_ls_structure_factor_coef Fsqd
_refine_ls_weighting_details 'w=1/[\s^2^(Fo^2^)+(0.1050P)^2^+0.1540P] where P=(Fo^2^+2Fc^2^)/3'
_refine_ls_weighting_scheme calc
_refine_ls_wR_factor_gt 0.1513
_refine_ls_wR_factor_ref 0.1587
_reflns_Friedel_coverage 0.711
_reflns_Friedel_fraction_full 0.991
_reflns_Friedel_fraction_max 0.958
_reflns_number_gt 3469
_reflns_number_total 3748
_reflns_threshold_expression 'I > 2\s(I)'
_cod_data_source_file c8cc01040d2.cif
_cod_data_source_block fxm-c-vtz-4me
_cod_depositor_comments 'Adding full bibliography for 7121376.cif.'
_cod_original_cell_volume 1934.87(8)
_cod_database_code 7121376
_shelx_shelxl_version_number 2014/7
_shelx_space_group_comment
;
The symmetry employed for this shelxl refinement is uniquely defined
by the following loop, which should always be used as a source of
symmetry information in preference to the above space-group names.
They are only intended as comments.
;
_reflns_odcompleteness_completeness 99.85
_reflns_odcompleteness_iscentric 1
_reflns_odcompleteness_theta 66.97
_olex2_refinement_description
;
1. Fixed Uiso
 At 1.2 times of:
  All C(H) groups
 At 1.5 times of:
  All C(H,H,H) groups
2.a Ternary CH refined with riding coordinates:
 C00C(H00C)
2.b Aromatic/amide H refined with riding coordinates:
 C007(H007), C00D(H00D), C00F(H00F), C00G(H00G), C00H(H00H), C00J(H00J),
 C00K(H00K), C00L(H00L), C00M(H00M), C00N(H00N), C00P(H00P), C00Q(H00Q)
2.c Idealised Me refined as rotating group:
 C00O(H00A,H00B,H00E), C00R(H00I,H00O,H00R)
;
_olex2_date_sample_data_collection 2017-04-26
_olex2_submission_special_instructions 'No special instructions were received'

loop_
_space_group_symop_operation_xyz
'x, y, z'
'-x+1/2, -y, z+1/2'
'-x, y+1/2, -z+1/2'
'x+1/2, -y+1/2, -z'

loop_
_atom_site_label
_atom_site_type_symbol
_atom_site_fract_x
_atom_site_fract_y
_atom_site_fract_z
_atom_site_U_iso_or_equiv
_atom_site_adp_type
_atom_site_occupancy
_atom_site_site_symmetry_order
_atom_site_calc_flag
_atom_site_refinement_flags_posn
Cl01 Cl 0.22139(14) 0.24166(7) 0.19336(5) 0.0629(3) Uani 1 1 d .
O002 O 0.5332(3) 0.3821(3) 0.24359(13) 0.0596(7) Uani 1 1 d .
O003 O 0.2036(4) 0.5642(2) 0.20634(17) 0.0671(7) Uani 1 1 d .
O004 O 0.7976(4) 0.3749(3) 0.18930(16) 0.0753(9) Uani 1 1 d .
O005 O 0.4987(5) 0.5731(3) 0.2335(2) 0.0844(10) Uani 1 1 d .
C006 C 0.3630(5) 0.5282(3) 0.22508(18) 0.0565(9) Uani 1 1 d .
C007 C 0.5389(5) 0.3936(3) 0.11802(18) 0.0494(7) Uani 1 1 d .
H007 H 0.6066 0.4085 0.0784 0.059 Uiso 1 1 calc R
C008 C 0.3499(5) 0.4176(3) 0.23800(17) 0.0488(7) Uani 1 1 d .
C009 C 0.3588(4) 0.3813(2) 0.11097(16) 0.0429(6) Uani 1 1 d .
C00A C 0.6353(5) 0.3849(3) 0.18407(19) 0.0545(8) Uani 1 1 d .
C00B C 0.2662(5) 0.3753(2) 0.04268(16) 0.0471(7) Uani 1 1 d .
C00C C 0.2498(4) 0.3692(2) 0.17712(16) 0.0447(6) Uani 1 1 d .
H00C H 0.1294 0.3993 0.1713 0.054 Uiso 1 1 calc R
C00D C 0.2668(5) 0.4027(3) 0.30937(18) 0.0570(8) Uani 1 1 d .
H00D H 0.3456 0.3880 0.3459 0.068 Uiso 1 1 calc R
C00E C 0.0046(6) 0.3980(3) 0.39283(19) 0.0559(8) Uani 1 1 d .
C00F C 0.0937(6) 0.4091(3) 0.32329(18) 0.0579(9) Uani 1 1 d .
H00F H 0.0166 0.4220 0.2859 0.069 Uiso 1 1 calc R
C00G C 0.1002(8) 0.3661(4) -0.0875(2) 0.0794(14) Uani 1 1 d .
H00G H 0.0441 0.3625 -0.1310 0.095 Uiso 1 1 calc R
C00H C 0.0825(6) 0.3931(4) 0.0355(2) 0.0724(12) Uani 1 1 d .
H00H H 0.0128 0.4072 0.0747 0.087 Uiso 1 1 calc R
C00I C -0.1767(7) 0.3737(4) 0.5205(2) 0.0708(11) Uani 1 1 d .
C00J C -0.1810(7) 0.3928(5) 0.3953(2) 0.0792(14) Uani 1 1 d .
H00J H -0.2489 0.3972 0.3544 0.095 Uiso 1 1 calc R
C00K C 0.1010(7) 0.3912(5) 0.4541(2) 0.0766(13) Uani 1 1 d .
H00K H 0.2281 0.3940 0.4533 0.092 Uiso 1 1 calc R
C00L C 0.0098(8) 0.3801(4) 0.5173(2) 0.0797(13) Uani 1 1 d .
H00L H 0.0772 0.3770 0.5584 0.096 Uiso 1 1 calc R
C00M C 0.3634(7) 0.3504(4) -0.0167(2) 0.0741(12) Uani 1 1 d .
H00M H 0.4871 0.3355 -0.0129 0.089 Uiso 1 1 calc R
C00N C -0.0003(7) 0.3904(6) -0.0293(3) 0.0931(18) Uani 1 1 d .
H00N H -0.1240 0.4050 -0.0336 0.112 Uiso 1 1 calc R
C00O C 0.1952(9) 0.6687(3) 0.2008(3) 0.0841(14) Uani 1 1 d .
H00A H 0.2827 0.6905 0.1669 0.126 Uiso 1 1 calc GR
H00B H 0.2227 0.6972 0.2452 0.126 Uiso 1 1 calc GR
H00E H 0.0746 0.6878 0.1865 0.126 Uiso 1 1 calc GR
C00P C -0.2690(7) 0.3809(6) 0.4587(3) 0.0950(19) Uani 1 1 d .
H00P H -0.3961 0.3778 0.4593 0.114 Uiso 1 1 calc R
C00Q C 0.2806(9) 0.3474(5) -0.0811(2) 0.0888(16) Uani 1 1 d .
H00Q H 0.3494 0.3325 -0.1205 0.107 Uiso 1 1 calc R
C00R C -0.2789(11) 0.3625(5) 0.5887(3) 0.105(2) Uani 1 1 d .
H00I H -0.2037 0.3282 0.6215 0.157 Uiso 1 1 calc GR
H00O H -0.3898 0.3269 0.5809 0.157 Uiso 1 1 calc GR
H00R H -0.3079 0.4254 0.6070 0.157 Uiso 1 1 calc GR

loop_
_atom_site_aniso_label
_atom_site_aniso_U_11
_atom_site_aniso_U_22
_atom_site_aniso_U_33
_atom_site_aniso_U_23
_atom_site_aniso_U_13
_atom_site_aniso_U_12
Cl01 0.0691(5) 0.0560(4) 0.0637(5) 0.0024(4) 0.0163(4) -0.0037(4)
O002 0.0444(13) 0.094(2) 0.0407(11) 0.0045(12) -0.0042(9) 0.0023(13)
O003 0.0697(17) 0.0606(14) 0.0710(17) -0.0034(13) -0.0052(14) 0.0019(13)
O004 0.0375(13) 0.123(3) 0.0656(16) 0.0012(18) -0.0032(12) 0.0062(15)
O005 0.0721(19) 0.082(2) 0.099(3) -0.0175(19) -0.0014(18) -0.0237(18)
C006 0.057(2) 0.073(2) 0.0396(15) -0.0134(16) 0.0025(14) -0.0053(18)
C007 0.0421(16) 0.066(2) 0.0405(15) 0.0004(14) 0.0045(13) -0.0001(14)
C008 0.0431(15) 0.066(2) 0.0371(15) -0.0021(14) -0.0031(12) -0.0009(14)
C009 0.0430(15) 0.0476(15) 0.0379(14) -0.0017(13) -0.0009(11) 0.0035(12)
C00A 0.0412(16) 0.074(2) 0.0487(18) 0.0003(17) -0.0015(13) 0.0022(15)
C00B 0.0534(17) 0.0486(15) 0.0392(15) -0.0006(12) -0.0019(13) -0.0046(14)
C00C 0.0394(14) 0.0523(15) 0.0423(14) -0.0022(12) 0.0006(11) 0.0023(13)
C00D 0.0549(18) 0.077(2) 0.0389(15) -0.0012(15) 0.0008(14) -0.0006(16)
C00E 0.062(2) 0.0609(19) 0.0445(18) -0.0074(15) 0.0075(15) -0.0009(16)
C00F 0.0552(19) 0.078(2) 0.0402(16) -0.0026(15) -0.0046(14) -0.0010(17)
C00G 0.102(4) 0.089(3) 0.047(2) 0.010(2) -0.027(2) -0.033(3)
C00H 0.0536(19) 0.114(4) 0.050(2) 0.004(2) -0.0081(17) -0.005(2)
C00I 0.090(3) 0.074(2) 0.0484(19) -0.0088(18) 0.022(2) -0.017(2)
C00J 0.064(2) 0.125(4) 0.048(2) -0.008(2) 0.0035(17) -0.008(3)
C00K 0.063(2) 0.113(4) 0.055(2) -0.007(2) 0.0049(18) 0.006(2)
C00L 0.098(3) 0.096(3) 0.0453(19) -0.003(2) 0.002(2) 0.004(3)
C00M 0.067(2) 0.107(4) 0.048(2) -0.016(2) -0.0017(18) 0.003(2)
C00N 0.065(3) 0.150(6) 0.065(3) 0.014(3) -0.021(2) -0.017(3)
C00O 0.110(4) 0.060(2) 0.083(3) -0.007(2) 0.010(3) 0.011(2)
C00P 0.066(3) 0.153(6) 0.067(3) -0.016(3) 0.021(2) -0.019(3)
C00Q 0.104(4) 0.118(4) 0.044(2) -0.017(2) 0.000(2) -0.016(3)
C00R 0.139(6) 0.110(4) 0.066(3) -0.008(3) 0.042(3) -0.038(4)

loop_
_atom_type_symbol
_atom_type_description
_atom_type_scat_dispersion_real
_atom_type_scat_dispersion_imag
_atom_type_scat_source
C C 0.0181 0.0091 'International Tables Vol C Tables 4.2.6.8 and 6.1.1.4'
H H 0.0000 0.0000 'International Tables Vol C Tables 4.2.6.8 and 6.1.1.4'
Cl Cl 0.3639 0.7018 'International Tables Vol C Tables 4.2.6.8 and 6.1.1.4'
O O 0.0492 0.0322 'International Tables Vol C Tables 4.2.6.8 and 6.1.1.4'

loop_
_geom_angle_atom_site_label_1
_geom_angle_atom_site_label_2
_geom_angle_atom_site_label_3
_geom_angle
C00A O002 C008 116.1(3)
C006 O003 C00O 115.7(4)
O003 C006 C008 111.1(3)
O005 C006 O003 125.6(4)
O005 C006 C008 123.2(4)
C009 C007 H007 118.1
C009 C007 C00A 123.8(3)
C00A C007 H007 118.1
O002 C008 C006 106.9(3)
O002 C008 C00C 110.8(3)
O002 C008 C00D 105.2(3)
C00C C008 C006 109.7(3)
C00D C008 C006 107.6(3)
C00D C008 C00C 116.1(3)
C007 C009 C00B 123.3(3)
C007 C009 C00C 116.8(3)
C00B C009 C00C 119.9(3)
O002 C00A C007 117.7(3)
O004 C00A O002 117.9(3)
O004 C00A C007 124.2(3)
C00H C00B C009 121.9(3)
C00H C00B C00M 117.6(4)
C00M C00B C009 120.5(3)
Cl01 C00C H00C 109.3
C008 C00C Cl01 110.4(2)
C008 C00C H00C 109.3
C009 C00C Cl01 108.4(2)
C009 C00C C008 110.0(3)
C009 C00C H00C 109.3
C008 C00D H00D 117.6
C00F C00D C008 124.7(3)
C00F C00D H00D 117.6
C00J C00E C00F 118.2(4)
C00J C00E C00K 118.6(4)
C00K C00E C00F 123.2(4)
C00D C00F C00E 127.1(4)
C00D C00F H00F 116.4
C00E C00F H00F 116.4
C00N C00G H00G 120.2
C00Q C00G H00G 120.2
C00Q C00G C00N 119.6(4)
C00B C00H H00H 119.5
C00B C00H C00N 121.0(5)
C00N C00H H00H 119.5
C00L C00I C00R 122.4(5)
C00P C00I C00L 116.7(4)
C00P C00I C00R 120.9(5)
C00E C00J H00J 120.0
C00E C00J C00P 120.0(4)
C00P C00J H00J 120.0
C00E C00K H00K 119.8
C00E C00K C00L 120.4(4)
C00L C00K H00K 119.8
C00I C00L C00K 121.6(5)
C00I C00L H00L 119.2
C00K C00L H00L 119.2
C00B C00M H00M 119.4
C00Q C00M C00B 121.3(5)
C00Q C00M H00M 119.4
C00G C00N C00H 120.1(5)
C00G C00N H00N 120.0
C00H C00N H00N 120.0
O003 C00O H00A 109.5
O003 C00O H00B 109.5
O003 C00O H00E 109.5
H00A C00O H00B 109.5
H00A C00O H00E 109.5
H00B C00O H00E 109.5
C00I C00P C00J 122.7(5)
C00I C00P H00P 118.7
C00J C00P H00P 118.7
C00G C00Q C00M 120.4(5)
C00G C00Q H00Q 119.8
C00M C00Q H00Q 119.8
C00I C00R H00I 109.5
C00I C00R H00O 109.5
C00I C00R H00R 109.5
H00I C00R H00O 109.5
H00I C00R H00R 109.5
H00O C00R H00R 109.5

loop_
_geom_bond_atom_site_label_1
_geom_bond_atom_site_label_2
_geom_bond_distance
Cl01 C00C 1.799(3)
O002 C008 1.431(4)
O002 C00A 1.365(4)
O003 C006 1.317(5)
O003 C00O 1.447(5)
O004 C00A 1.199(5)
O005 C006 1.181(5)
C006 C008 1.549(6)
C007 H007 0.9300
C007 C009 1.335(5)
C007 C00A 1.455(5)
C008 C00C 1.531(4)
C008 C00D 1.511(5)
C009 C00B 1.477(4)
C009 C00C 1.507(4)
C00B C00H 1.372(6)
C00B C00M 1.386(5)
C00C H00C 0.9800
C00D H00D 0.9300
C00D C00F 1.297(6)
C00E C00F 1.493(5)
C00E C00J 1.360(6)
C00E C00K 1.374(6)
C00F H00F 0.9300
C00G H00G 0.9300
C00G C00N 1.379(9)
C00G C00Q 1.349(9)
C00H H00H 0.9300
C00H C00N 1.383(7)
C00I C00L 1.368(8)
C00I C00P 1.367(8)
C00I C00R 1.515(6)
C00J H00J 0.9300
C00J C00P 1.386(7)
C00K H00K 0.9300
C00K C00L 1.393(7)
C00L H00L 0.9300
C00M H00M 0.9300
C00M C00Q 1.377(6)
C00N H00N 0.9300
C00O H00A 0.9600
C00O H00B 0.9600
C00O H00E 0.9600
C00P H00P 0.9300
C00Q H00Q 0.9300
C00R H00I 0.9600
C00R H00O 0.9600
C00R H00R 0.9600

loop_
_geom_torsion_atom_site_label_1
_geom_torsion_atom_site_label_2
_geom_torsion_atom_site_label_3
_geom_torsion_atom_site_label_4
_geom_torsion
O002 C008 C00C Cl01 65.5(3)
O002 C008 C00C C009 -54.0(4)
O002 C008 C00D C00F -167.0(4)
O003 C006 C008 O002 168.2(3)
O003 C006 C008 C00C 48.0(4)
O003 C006 C008 C00D -79.2(4)
O005 C006 C008 O002 -14.1(5)
O005 C006 C008 C00C -134.3(4)
O005 C006 C008 C00D 98.5(4)
C006 C008 C00C Cl01 -176.7(2)
C006 C008 C00C C009 63.7(3)
C006 C008 C00D C00F 79.3(5)
C007 C009 C00B C00H -159.1(4)
C007 C009 C00B C00M 21.4(6)
C007 C009 C00C Cl01 -95.4(3)
C007 C009 C00C C008 25.5(4)
C008 O002 C00A O004 165.1(4)
C008 O002 C00A C007 -18.8(5)
C008 C00D C00F C00E -178.2(4)
C009 C007 C00A O002 -12.7(6)
C009 C007 C00A O004 163.2(4)
C009 C00B C00H C00N 177.7(5)
C009 C00B C00M C00Q -178.0(5)
C00A O002 C008 C006 -67.9(4)
C00A O002 C008 C00C 51.6(4)
C00A O002 C008 C00D 177.9(3)
C00A C007 C009 C00B -170.3(3)
C00A C007 C009 C00C 7.2(5)
C00B C009 C00C Cl01 82.3(3)
C00B C009 C00C C008 -156.9(3)
C00B C00H C00N C00G 2.4(9)
C00B C00M C00Q C00G -2.0(9)
C00C C008 C00D C00F -44.1(6)
C00C C009 C00B C00H 23.4(5)
C00C C009 C00B C00M -156.0(4)
C00D C008 C00C Cl01 -54.4(4)
C00D C008 C00C C009 -174.0(3)
C00E C00J C00P C00I -0.3(11)
C00E C00K C00L C00I 1.3(10)
C00F C00E C00J C00P 179.0(5)
C00F C00E C00K C00L -179.5(5)
C00H C00B C00M C00Q 2.5(8)
C00J C00E C00F C00D -170.3(5)
C00J C00E C00K C00L -0.6(9)
C00K C00E C00F C00D 8.6(8)
C00K C00E C00J C00P 0.0(9)
C00L C00I C00P C00J 1.0(10)
C00M C00B C00H C00N -2.8(8)
C00N C00G C00Q C00M 1.5(10)
C00O O003 C006 O005 -4.5(6)
C00O O003 C006 C008 173.1(3)
C00P C00I C00L C00K -1.5(9)
C00Q C00G C00N C00H -1.7(10)
C00R C00I C00L C00K -179.4(5)
C00R C00I C00P C00J 178.9(6)
